data_2019376
loop_
_publ_author_name
'H\"utzler, Wilhelm Maximilian'
'Egert, Ernst'

_publ_section_title
;
 N---H&#x00B7;&#x00B7;&#x00B7;S and N---H&#x00B7;&#x00B7;&#x00B7;O
 hydrogen bonds: `pure' and `mixed' <i>R</i>^2^~2~(8) patterns in the
 crystal structures of eight 2-thiouracil derivatives
;
_journal_coeditor_code EG3147
_journal_issue 2
_journal_name_full 'Acta Crystallographica Section C'
_journal_page_first 241
_journal_page_last 249
_journal_paper_doi 10.1107/S2053229614001387
_journal_volume 70
_journal_year 2014
_chemical_formula_iupac 'C6 H8 N2 O S, C5 H9 N O'
_chemical_formula_moiety 'C6 H8 N2 O S, C5 H9 N O'
_chemical_formula_sum 'C11 H17 N3 O2 S'
_chemical_formula_weight 255.34
_chemical_name_systematic
;
5,6-Dimethyl-2-thiouracil--1-methylpyrrolidin-2-one (1/1)
;
_space_group_IT_number 61
_symmetry_cell_setting orthorhombic
_symmetry_space_group_name_Hall '-P 2ac 2ab'
_symmetry_space_group_name_H-M 'P b c a'
_atom_sites_solution_hydrogens geom
_atom_sites_solution_primary direct
_atom_sites_solution_secondary difmap
_audit_creation_method SHELXL97
_cell_angle_alpha 90.00
_cell_angle_beta 90.00
_cell_angle_gamma 90.00
_cell_formula_units_Z 8
_cell_length_a 15.2437(6)
_cell_length_b 6.8275(17)
_cell_length_c 23.555(2)
_cell_measurement_reflns_used 17691
_cell_measurement_temperature 173(2)
_cell_measurement_theta_max 26.06
_cell_measurement_theta_min 3.38
_cell_volume 2451.5(7)
_computing_cell_refinement 'X-AREA (Stoe & Cie, 2001)'
_computing_data_collection 'X-AREA (Stoe & Cie, 2001)'
_computing_data_reduction 'X-AREA (Stoe & Cie, 2001)'
_computing_molecular_graphics
;
Mercury (Macrae <i>et al.</i>, 2008) and XP in SHELXTL-Plus (Sheldrick,
2008)
;
_computing_publication_material 'publCIF (Westrip, 2010)'
_computing_structure_refinement 'SHELXL97 (Sheldrick, 2008)'
_computing_structure_solution 'SHELXS97 (Sheldrick, 2008)'
_diffrn_ambient_temperature 173(2)
_diffrn_measured_fraction_theta_full 0.997
_diffrn_measured_fraction_theta_max 0.993
_diffrn_measurement_device_type 'Stoe IPDS II two-circle diffractometer'
_diffrn_measurement_method \w
_diffrn_radiation_monochromator 'Genix 3D multilayer optics'
_diffrn_radiation_source 'Genix 3D I\mS microfocus X-ray source'
_diffrn_radiation_type MoK\a
_diffrn_radiation_wavelength 0.71073
_diffrn_reflns_av_R_equivalents 0.1096
_diffrn_reflns_av_sigmaI/netI 0.0505
_diffrn_reflns_limit_h_max 18
_diffrn_reflns_limit_h_min -18
_diffrn_reflns_limit_k_max 8
_diffrn_reflns_limit_k_min -8
_diffrn_reflns_limit_l_max 28
_diffrn_reflns_limit_l_min -28
_diffrn_reflns_number 17581
_diffrn_reflns_theta_full 25.00
_diffrn_reflns_theta_max 25.70
_diffrn_reflns_theta_min 3.38
_diffrn_standards_number 0
_exptl_absorpt_coefficient_mu 0.259
_exptl_absorpt_correction_T_max 0.9501
_exptl_absorpt_correction_T_min 0.8602
_exptl_absorpt_correction_type multi-scan
_exptl_absorpt_process_details '(X-AREA; Stoe & Cie, 2001)'
_exptl_crystal_colour colourless
_exptl_crystal_density_diffrn 1.384
_exptl_crystal_density_method 'not measured'
_exptl_crystal_description needle
_exptl_crystal_F_000 1088
_exptl_crystal_size_max 0.60
_exptl_crystal_size_mid 0.25
_exptl_crystal_size_min 0.20
_refine_diff_density_max 0.353
_refine_diff_density_min -0.314
_refine_ls_extinction_method none
_refine_ls_goodness_of_fit_ref 1.123
_refine_ls_hydrogen_treatment mixed
_refine_ls_matrix_type full
_refine_ls_number_parameters 165
_refine_ls_number_reflns 2319
_refine_ls_number_restraints 0
_refine_ls_restrained_S_all 1.123
_refine_ls_R_factor_all 0.0638
_refine_ls_R_factor_gt 0.0584
_refine_ls_shift/su_max 0.001
_refine_ls_shift/su_mean 0.000
_refine_ls_structure_factor_coef Fsqd
_refine_ls_weighting_details 'calc w = 1/[\s^2^(Fo^2^)+(0.0453P)^2^+3.1075P] where P=(Fo^2^+2Fc^2^)/3'
_refine_ls_weighting_scheme calc
_refine_ls_wR_factor_gt 0.1249
_refine_ls_wR_factor_ref 0.1286
_reflns_number_gt 2081
_reflns_number_total 2319
_reflns_threshold_expression I>2\s(I)
_cod_data_source_file eg3147sup1.cif
_cod_data_source_block IIIa
_cod_database_code 2019376
_cod_database_fobs_code 2019376

loop_
_symmetry_equiv_pos_as_xyz
'x, y, z'
'-x+1/2, -y, z+1/2'
'-x, y+1/2, -z+1/2'
'x+1/2, -y+1/2, -z'
'-x, -y, -z'
'x-1/2, y, -z-1/2'
'x, -y-1/2, z-1/2'
'-x-1/2, y-1/2, z'

loop_
_atom_site_type_symbol
_atom_site_label
_atom_site_fract_x
_atom_site_fract_y
_atom_site_fract_z
_atom_site_U_iso_or_equiv
_atom_site_adp_type
_atom_site_calc_flag
_atom_site_refinement_flags
_atom_site_occupancy
_atom_site_symmetry_multiplicity
N N1A 0.80170(12) 0.5026(3) 0.59190(8) 0.0177(4) Uani d . 1 1
H H1A 0.809(2) 0.532(5) 0.6284(16) 0.050(10) Uiso d . 1 1
C C2A 0.87471(14) 0.4924(3) 0.56032(10) 0.0178(5) Uani d . 1 1
S S21A 0.97563(4) 0.51414(9) 0.58893(2) 0.0235(2) Uani d . 1 1
N N3A 0.86276(13) 0.4627(3) 0.50443(8) 0.0193(4) Uani d . 1 1
H H3A 0.907(2) 0.459(4) 0.4837(12) 0.024(7) Uiso d . 1 1
C C4A 0.78201(15) 0.4458(3) 0.47674(9) 0.0202(5) Uani d . 1 1
O O41A 0.78102(12) 0.4195(3) 0.42561(7) 0.0308(4) Uani d . 1 1
C C5A 0.70610(14) 0.4616(3) 0.51321(10) 0.0195(5) Uani d . 1 1
C C51A 0.61767(16) 0.4481(4) 0.48523(11) 0.0277(5) Uani d . 1 1
H H51A 0.5736 0.4096 0.5134 0.042 Uiso calc R 1 1
H H51B 0.6197 0.3501 0.4549 0.042 Uiso calc R 1 1
H H51C 0.6020 0.5758 0.4692 0.042 Uiso calc R 1 1
C C6A 0.71791(14) 0.4883(3) 0.56952(9) 0.0172(5) Uani d . 1 1
C C61A 0.64583(15) 0.5045(4) 0.61232(10) 0.0231(5) Uani d . 1 1
H H61A 0.6113 0.6226 0.6048 0.035 Uiso calc R 1 1
H H61B 0.6711 0.5123 0.6505 0.035 Uiso calc R 1 1
H H61C 0.6078 0.3890 0.6098 0.035 Uiso calc R 1 1
N N1X 0.86658(13) 0.6219(3) 0.79225(8) 0.0234(4) Uani d . 1 1
C C11X 0.82548(19) 0.7986(4) 0.81222(12) 0.0349(6) Uani d . 1 1
H H11A 0.8012 0.8710 0.7799 0.052 Uiso calc R 1 1
H H11B 0.8690 0.8799 0.8317 0.052 Uiso calc R 1 1
H H11C 0.7781 0.7652 0.8386 0.052 Uiso calc R 1 1
C C2X 0.85453(15) 0.5458(4) 0.74101(9) 0.0213(5) Uani d . 1 1
O O21X 0.80889(11) 0.6194(3) 0.70333(7) 0.0262(4) Uani d . 1 1
C C3X 0.90259(17) 0.3541(4) 0.73741(10) 0.0274(5) Uani d . 1 1
H H3X1 0.9371 0.3454 0.7019 0.033 Uiso calc R 1 1
H H3X2 0.8612 0.2424 0.7391 0.033 Uiso calc R 1 1
C C4X 0.9627(2) 0.3563(5) 0.78924(12) 0.0383(7) Uani d . 1 1
H H4X1 1.0218 0.4054 0.7792 0.046 Uiso calc R 1 1
H H4X2 0.9683 0.2237 0.8059 0.046 Uiso calc R 1 1
C C5X 0.91651(17) 0.4958(4) 0.83033(10) 0.0309(6) Uani d . 1 1
H H5X1 0.8773 0.4236 0.8565 0.037 Uiso calc R 1 1
H H5X2 0.9594 0.5722 0.8528 0.037 Uiso calc R 1 1

loop_
_atom_site_aniso_label
_atom_site_aniso_U_11
_atom_site_aniso_U_22
_atom_site_aniso_U_33
_atom_site_aniso_U_12
_atom_site_aniso_U_13
_atom_site_aniso_U_23
N1A 0.0165(10) 0.0230(10) 0.0137(9) 0.0001(7) 0.0000(7) 0.0004(7)
C2A 0.0175(11) 0.0171(11) 0.0188(11) 0.0002(8) 0.0010(8) 0.0013(8)
S21A 0.0143(3) 0.0376(4) 0.0186(3) -0.0006(2) -0.0008(2) -0.0007(2)
N3A 0.0153(9) 0.0266(10) 0.0159(9) -0.0022(7) 0.0020(7) -0.0009(8)
C4A 0.0212(11) 0.0202(11) 0.0191(11) -0.0030(9) -0.0038(8) 0.0010(9)
O41A 0.0311(9) 0.0459(11) 0.0154(8) -0.0056(8) -0.0020(7) -0.0034(7)
C5A 0.0173(11) 0.0191(11) 0.0221(11) -0.0012(8) -0.0021(9) 0.0021(9)
C51A 0.0206(12) 0.0360(14) 0.0265(12) -0.0030(10) -0.0065(9) 0.0043(11)
C6A 0.0153(10) 0.0147(10) 0.0216(11) 0.0010(8) 0.0004(8) 0.0019(8)
C61A 0.0184(11) 0.0269(12) 0.0241(12) 0.0011(9) 0.0034(9) 0.0002(9)
N1X 0.0221(10) 0.0315(11) 0.0165(9) 0.0005(8) -0.0014(7) -0.0024(8)
C11X 0.0364(14) 0.0386(15) 0.0296(13) 0.0050(12) -0.0006(11) -0.0094(12)
C2X 0.0173(10) 0.0290(12) 0.0176(11) -0.0041(9) 0.0020(9) 0.0009(9)
O21X 0.0252(9) 0.0360(10) 0.0173(8) 0.0035(7) -0.0031(6) 0.0009(7)
C3X 0.0336(13) 0.0277(13) 0.0210(12) 0.0022(10) 0.0011(10) 0.0005(10)
C4X 0.0437(16) 0.0431(16) 0.0281(13) 0.0154(13) -0.0055(12) 0.0036(12)
C5X 0.0292(13) 0.0439(15) 0.0194(12) 0.0028(11) -0.0054(10) 0.0014(11)

loop_
_atom_type_symbol
_atom_type_description
_atom_type_scat_dispersion_real
_atom_type_scat_dispersion_imag
_atom_type_scat_source
C C 0.0033 0.0016 'International Tables Vol C Tables 4.2.6.8 and 6.1.1.4'
H H 0.0000 0.0000 'International Tables Vol C Tables 4.2.6.8 and 6.1.1.4'
N N 0.0061 0.0033 'International Tables Vol C Tables 4.2.6.8 and 6.1.1.4'
O O 0.0106 0.0060 'International Tables Vol C Tables 4.2.6.8 and 6.1.1.4'
S S 0.1246 0.1234 'International Tables Vol C Tables 4.2.6.8 and 6.1.1.4'

loop_
_geom_angle_atom_site_label_1
_geom_angle_atom_site_label_2
_geom_angle_atom_site_label_3
_geom_angle
C2A N1A C6A 123.42(19)
C2A N1A H1A 116(2)
C6A N1A H1A 120(2)
N1A C2A N3A 116.0(2)
N1A C2A S21A 122.08(17)
N3A C2A S21A 121.89(17)
C2A N3A C4A 126.1(2)
C2A N3A H3A 118(2)
C4A N3A H3A 116(2)
O41A C4A N3A 119.0(2)
O41A C4A C5A 126.1(2)
N3A C4A C5A 114.93(19)
C6A C5A C4A 119.1(2)
C6A C5A C51A 123.9(2)
C4A C5A C51A 116.9(2)
C5A C51A H51A 109.5
C5A C51A H51B 109.5
H51A C51A H51B 109.5
C5A C51A H51C 109.5
H51A C51A H51C 109.5
H51B C51A H51C 109.5
C5A C6A N1A 120.4(2)
C5A C6A C61A 125.0(2)
N1A C6A C61A 114.57(19)
C6A C61A H61A 109.5
C6A C61A H61B 109.5
H61A C61A H61B 109.5
C6A C61A H61C 109.5
H61A C61A H61C 109.5
H61B C61A H61C 109.5
C2X N1X C11X 124.4(2)
C2X N1X C5X 113.6(2)
C11X N1X C5X 121.4(2)
N1X C11X H11A 109.5
N1X C11X H11B 109.5
H11A C11X H11B 109.5
N1X C11X H11C 109.5
H11A C11X H11C 109.5
H11B C11X H11C 109.5
O21X C2X N1X 124.9(2)
O21X C2X C3X 126.1(2)
N1X C2X C3X 109.0(2)
C2X C3X C4X 103.8(2)
C2X C3X H3X1 111.0
C4X C3X H3X1 111.0
C2X C3X H3X2 111.0
C4X C3X H3X2 111.0
H3X1 C3X H3X2 109.0
C3X C4X C5X 103.7(2)
C3X C4X H4X1 111.0
C5X C4X H4X1 111.0
C3X C4X H4X2 111.0
C5X C4X H4X2 111.0
H4X1 C4X H4X2 109.0
N1X C5X C4X 102.6(2)
N1X C5X H5X1 111.2
C4X C5X H5X1 111.2
N1X C5X H5X2 111.2
C4X C5X H5X2 111.2
H5X1 C5X H5X2 109.2

loop_
_geom_bond_atom_site_label_1
_geom_bond_atom_site_label_2
_geom_bond_distance
N1A C2A 1.340(3)
N1A C6A 1.385(3)
N1A H1A 0.89(4)
C2A N3A 1.345(3)
C2A S21A 1.686(2)
N3A C4A 1.398(3)
N3A H3A 0.84(3)
C4A O41A 1.218(3)
C4A C5A 1.445(3)
C5A C6A 1.351(3)
C5A C51A 1.503(3)
C51A H51A 0.9800
C51A H51B 0.9800
C51A H51C 0.9800
C6A C61A 1.495(3)
C61A H61A 0.9800
C61A H61B 0.9800
C61A H61C 0.9800
N1X C2X 1.327(3)
N1X C11X 1.438(3)
N1X C5X 1.458(3)
C11X H11A 0.9800
C11X H11B 0.9800
C11X H11C 0.9800
C2X O21X 1.235(3)
C2X C3X 1.502(3)
C3X C4X 1.526(4)
C3X H3X1 0.9900
C3X H3X2 0.9900
C4X C5X 1.529(4)
C4X H4X1 0.9900
C4X H4X2 0.9900
C5X H5X1 0.9900
C5X H5X2 0.9900

loop_
_geom_hbond_atom_site_label_D
_geom_hbond_atom_site_label_H
_geom_hbond_atom_site_label_A
_geom_hbond_site_symmetry_A
_geom_hbond_distance_DH
_geom_hbond_distance_HA
_geom_hbond_distance_DA
_geom_hbond_angle_DHA
N1A H1A O21X . 0.89(4) 1.86(4) 2.745(2) 171(3)
N3A H3A S21A 5_766 0.84(3) 2.48(3) 3.306(2) 170(3)

loop_
_geom_torsion_atom_site_label_1
_geom_torsion_atom_site_label_2
_geom_torsion_atom_site_label_3
_geom_torsion_atom_site_label_4
_geom_torsion
C6A N1A C2A N3A -1.4(3)
C6A N1A C2A S21A 178.98(16)
N1A C2A N3A C4A 1.4(3)
S21A C2A N3A C4A -179.00(18)
C2A N3A C4A O41A 179.8(2)
C2A N3A C4A C5A -0.3(3)
O41A C4A C5A C6A 179.1(2)
N3A C4A C5A C6A -0.7(3)
O41A C4A C5A C51A -1.2(4)
N3A C4A C5A C51A 178.9(2)
C4A C5A C6A N1A 0.7(3)
C51A C5A C6A N1A -178.9(2)
C4A C5A C6A C61A -179.1(2)
C51A C5A C6A C61A 1.3(4)
C2A N1A C6A C5A 0.4(3)
C2A N1A C6A C61A -179.7(2)
C11X N1X C2X O21X 2.4(4)
C5X N1X C2X O21X 174.3(2)
C11X N1X C2X C3X -175.7(2)
C5X N1X C2X C3X -3.7(3)
O21X C2X C3X C4X 168.3(2)
N1X C2X C3X C4X -13.7(3)
C2X C3X C4X C5X 24.4(3)
C2X N1X C5X C4X 19.4(3)
C11X N1X C5X C4X -168.4(2)
C3X C4X C5X N1X -26.1(3)
